data_4506159
loop_
_publ_author_name
'Ding, Caixia'
'Li, Xing'
'Ding, Yubin'
'Li, Xin'
'Ng, Seik Weng'
'Xie, Yongshu'

_publ_section_title
;
 Novel Bis(4,4&#x2032;-dipyridylamine) Ligand with a Flexible Butadiyne
 Linker: Syntheses, Structures, and Photoluminescence of d10Metal
 Coordination Polymers
;
_journal_issue 7
_journal_name_full 'Crystal Growth &amp; Design'
_journal_page_first 3465
_journal_paper_doi 10.1021/cg201655n
_journal_volume 12
_journal_year 2012
_chemical_formula_sum 'C19.5 H14 N3 O3.5 Zn'
_chemical_formula_weight 411.71
_chemical_name_systematic
; 
 ? 
;
_space_group_IT_number 2
_symmetry_cell_setting triclinic
_symmetry_space_group_name_Hall '-P 1'
_symmetry_space_group_name_H-M 'P -1'
_atom_sites_solution_hydrogens geom
_atom_sites_solution_primary direct
_atom_sites_solution_secondary difmap
_audit_creation_method SHELXL-97
_cell_angle_alpha 74.4200(10)
_cell_angle_beta 80.029(2)
_cell_angle_gamma 81.581(2)
_cell_formula_units_Z 4
_cell_length_a 12.6800(12)
_cell_length_b 12.7101(13)
_cell_length_c 15.9598(15)
_cell_measurement_reflns_used 1212
_cell_measurement_temperature 298(2)
_cell_measurement_theta_max 17.81
_cell_measurement_theta_min 2.257
_cell_volume 2426.6(4)
_computing_cell_refinement 'Bruker SMART'
_computing_data_collection 'Bruker SMART'
_computing_data_reduction 'Bruker SAINT'
_computing_molecular_graphics 'Bruker SHELXTL'
_computing_publication_material 'Bruker SHELXTL'
_computing_structure_refinement 'SHELXL-97 (Sheldrick, 1997)'
_computing_structure_solution 'SHELXS-97 (Sheldrick, 1990)'
_diffrn_ambient_temperature 298(2)
_diffrn_measured_fraction_theta_full 0.985
_diffrn_measured_fraction_theta_max 0.985
_diffrn_measurement_device_type 'CCD area detector'
_diffrn_measurement_method 'phi and omega scans'
_diffrn_radiation_monochromator graphite
_diffrn_radiation_source 'fine-focus sealed tube'
_diffrn_radiation_type MoK\a
_diffrn_radiation_wavelength 0.71073
_diffrn_reflns_av_R_equivalents 0.1379
_diffrn_reflns_av_sigmaI/netI 0.4761
_diffrn_reflns_limit_h_max 15
_diffrn_reflns_limit_h_min -13
_diffrn_reflns_limit_k_max 14
_diffrn_reflns_limit_k_min -15
_diffrn_reflns_limit_l_max 18
_diffrn_reflns_limit_l_min -18
_diffrn_reflns_number 11513
_diffrn_reflns_theta_full 25.02
_diffrn_reflns_theta_max 25.02
_diffrn_reflns_theta_min 2.23
_exptl_absorpt_coefficient_mu 1.033
_exptl_absorpt_correction_T_max 0.8774
_exptl_absorpt_correction_T_min 0.7075
_exptl_absorpt_correction_type multi-scan
_exptl_absorpt_process_details sadabs
_exptl_crystal_density_diffrn 1.127
_exptl_crystal_density_method 'not measured'
_exptl_crystal_F_000 840
_exptl_crystal_size_max 0.36
_exptl_crystal_size_mid 0.24
_exptl_crystal_size_min 0.13
_platon_squeeze_details
;
;
_refine_diff_density_max 0.878
_refine_diff_density_min -0.655
_refine_diff_density_rms 0.121
_refine_ls_extinction_method none
_refine_ls_goodness_of_fit_ref 1.022
_refine_ls_hydrogen_treatment mixed
_refine_ls_matrix_type full
_refine_ls_number_parameters 487
_refine_ls_number_reflns 8424
_refine_ls_number_restraints 0
_refine_ls_restrained_S_all 1.022
_refine_ls_R_factor_all 0.2443
_refine_ls_R_factor_gt 0.1198
_refine_ls_shift/su_max 0.001
_refine_ls_shift/su_mean 0.000
_refine_ls_structure_factor_coef Fsqd
_refine_ls_weighting_details 'calc w=1/[\s^2^(Fo^2^)+(0.0130P)^2^+0.0000P] where P=(Fo^2^+2Fc^2^)/3'
_refine_ls_weighting_scheme calc
_refine_ls_wR_factor_gt 0.2332
_refine_ls_wR_factor_ref 0.2423
_reflns_number_gt 3117
_reflns_number_total 8424
_reflns_threshold_expression >2sigma(I)
_cod_data_source_file cg201655n_si_004.cif
_cod_data_source_block 111019c
_cod_depositor_comments
;
The following automatic conversions were performed:

'_symmetry_cell_setting' value 'Triclinic' changed to 'triclinic'
according to /home/saulius/struct/CIF-dictionaries/cif_core.dic
dictionary named 'cif_core.dic' version 2.4.1 from 2010-06-29.

Automatic conversion script
Id: cif_fix_values 1891 2012-01-12 08:04:46Z andrius 
;
_cod_original_sg_symbol_H-M P-1
_cod_original_formula_sum 'C19.50 H14 N3 O3.50 Zn'
_cod_database_code 4506159

loop_
_symmetry_equiv_pos_as_xyz
'x, y, z'
'-x, -y, -z'

loop_
_atom_site_label
_atom_site_type_symbol
_atom_site_fract_x
_atom_site_fract_y
_atom_site_fract_z
_atom_site_U_iso_or_equiv
_atom_site_adp_type
_atom_site_occupancy
_atom_site_symmetry_multiplicity
_atom_site_calc_flag
_atom_site_refinement_flags
Zn1 Zn 1.07241(16) 0.64297(16) 0.04667(14) 0.0700(7) Uani 1 1 d .
Zn2 Zn 0.69102(17) -0.09684(15) 0.33588(18) 0.1049(10) Uani 1 1 d .
N1 N 0.6808(12) 0.4126(11) 0.2813(9) 0.066(4) Uani 1 1 d .
N2 N -0.2167(12) 1.0780(10) 0.7327(9) 0.064(4) Uani 1 1 d .
N3 N 0.9430(12) 0.5781(12) 0.1247(10) 0.072(4) Uani 1 1 d .
N4 N 0.6930(11) 0.0669(11) 0.3195(10) 0.069(4) Uani 1 1 d .
N5 N -0.1193(10) 1.2644(11) 0.8852(9) 0.065(4) Uani 1 1 d .
N6 N -0.5363(11) 1.1033(10) 0.6852(11) 0.065(4) Uani 1 1 d .
O1 O 1.0537(12) 0.6985(13) -0.0699(9) 0.127(5) Uani 1 1 d .
O2 O 0.9357(13) 0.8193(12) -0.0411(10) 0.133(6) Uani 1 1 d .
O3 O 1.1871(13) 0.5029(14) 0.0656(12) 0.149(7) Uani 1 1 d .
O4 O 1.289(2) 0.609(2) -0.0271(16) 0.268(12) Uani 1 1 d .
O5 O 0.7535(16) -0.1874(15) 0.4314(14) 0.185(9) Uani 1 1 d .
O6 O 0.6269(13) -0.1266(13) 0.5102(13) 0.144(7) Uani 1 1 d .
O7 O 0.7960(9) -0.1347(11) 0.2201(9) 0.156(6) Uani 1 1 d .
H7 H 0.8378 -0.1818 0.2510 0.187 Uiso 1 1 d R
C1 C 0.3187(14) 0.6449(13) 0.4446(11) 0.068(6) Uani 1 1 d .
C2 C 0.2458(14) 0.6898(13) 0.4834(11) 0.066(6) Uani 1 1 d .
C3 C 0.1669(14) 0.7546(13) 0.5234(11) 0.064(5) Uani 1 1 d .
C4 C 0.1009(14) 0.8044(14) 0.5628(11) 0.070(5) Uani 1 1 d .
C5 C 0.4113(15) 0.5868(13) 0.4024(11) 0.064(5) Uani 1 1 d .
C6 C 0.5173(15) 0.6077(11) 0.4040(10) 0.066(5) Uani 1 1 d .
H6 H 0.5286 0.6588 0.4328 0.079 Uiso 1 1 calc R
C7 C 0.6071(12) 0.5503(12) 0.3614(10) 0.065(5) Uani 1 1 d .
H7A H 0.6767 0.5654 0.3611 0.078 Uiso 1 1 calc R
C8 C 0.5897(15) 0.4708(12) 0.3197(11) 0.059(5) Uani 1 1 d .
C9 C 0.4877(15) 0.4508(11) 0.3174(10) 0.069(5) Uani 1 1 d .
H9 H 0.4776 0.4002 0.2876 0.083 Uiso 1 1 calc R
C10 C 0.3961(13) 0.5055(12) 0.3596(10) 0.068(5) Uani 1 1 d .
H10 H 0.3272 0.4887 0.3593 0.081 Uiso 1 1 calc R
C11 C 0.0215(14) 0.8758(14) 0.6073(11) 0.059(5) Uani 1 1 d .
C12 C 0.0402(12) 0.9775(14) 0.6075(10) 0.065(5) Uani 1 1 d .
H12 H 0.1056 1.0030 0.5796 0.078 Uiso 1 1 calc R
C13 C -0.0350(14) 1.0448(12) 0.6480(11) 0.065(5) Uani 1 1 d .
H13 H -0.0197 1.1150 0.6455 0.078 Uiso 1 1 calc R
C14 C -0.1314(14) 1.0108(13) 0.6914(10) 0.061(5) Uani 1 1 d .
C15 C -0.1554(12) 0.9004(13) 0.6969(10) 0.065(5) Uani 1 1 d .
H15 H -0.2189 0.8722 0.7268 0.078 Uiso 1 1 calc R
C16 C -0.0723(14) 0.8403(12) 0.6520(11) 0.067(5) Uani 1 1 d .
H16 H -0.0835 0.7691 0.6535 0.080 Uiso 1 1 calc R
C17 C 0.8419(17) 0.6129(13) 0.1198(12) 0.076(6) Uani 1 1 d .
H17 H 0.8294 0.6758 0.0753 0.091 Uiso 1 1 calc R
C18 C 0.7502(13) 0.5711(13) 0.1705(11) 0.071(5) Uani 1 1 d .
H18 H 0.6820 0.6077 0.1632 0.085 Uiso 1 1 calc R
C19 C 0.7653(15) 0.4677(14) 0.2352(12) 0.066(5) Uani 1 1 d .
C20 C 0.8720(15) 0.4273(12) 0.2424(11) 0.070(5) Uani 1 1 d .
H20 H 0.8869 0.3648 0.2866 0.084 Uiso 1 1 calc R
C21 C 0.9609(13) 0.4786(15) 0.1841(12) 0.079(6) Uani 1 1 d .
H21 H 1.0306 0.4441 0.1867 0.095 Uiso 1 1 calc R
C22 C 0.7499(14) 0.1299(15) 0.2491(12) 0.078(6) Uani 1 1 d .
H22 H 0.7951 0.0962 0.2092 0.093 Uiso 1 1 calc R
C23 C 0.7429(12) 0.2453(13) 0.2341(11) 0.064(5) Uani 1 1 d .
H23 H 0.7802 0.2863 0.1833 0.077 Uiso 1 1 calc R
C24 C 0.6850(13) 0.2943(14) 0.2903(12) 0.064(5) Uani 1 1 d .
C25 C 0.6272(12) 0.2322(13) 0.3692(11) 0.067(5) Uani 1 1 d .
H25 H 0.5864 0.2640 0.4121 0.080 Uiso 1 1 calc R
C26 C 0.6379(12) 0.1186(13) 0.3757(11) 0.070(5) Uani 1 1 d .
H26 H 0.6013 0.0756 0.4258 0.083 Uiso 1 1 calc R
C27 C -0.1823(14) 1.3097(14) 0.8216(12) 0.082(6) Uani 1 1 d .
H27 H -0.2004 1.3854 0.8092 0.099 Uiso 1 1 calc R
C28 C -0.2222(12) 1.2518(13) 0.7733(10) 0.072(5) Uani 1 1 d .
H28 H -0.2726 1.2860 0.7359 0.086 Uiso 1 1 calc R
C29 C -0.1841(13) 1.1403(14) 0.7826(12) 0.062(5) Uani 1 1 d .
C30 C -0.1156(13) 1.0931(13) 0.8468(12) 0.073(5) Uani 1 1 d .
H30 H -0.0901 1.0190 0.8562 0.088 Uiso 1 1 calc R
C31 C -0.0873(12) 1.1530(15) 0.8936(11) 0.075(6) Uani 1 1 d .
H31 H -0.0425 1.1179 0.9355 0.090 Uiso 1 1 calc R
C32 C -0.5156(15) 1.1227(13) 0.7583(13) 0.074(6) Uani 1 1 d .
H32 H -0.5723 1.1377 0.8003 0.088 Uiso 1 1 calc R
C33 C -0.4083(16) 1.1209(12) 0.7728(11) 0.069(5) Uani 1 1 d .
H33 H -0.3954 1.1430 0.8208 0.083 Uiso 1 1 calc R
C34 C -0.3250(16) 1.0879(12) 0.7184(13) 0.059(5) Uani 1 1 d .
C35 C -0.3473(15) 1.0647(11) 0.6406(11) 0.065(5) Uani 1 1 d .
H35 H -0.2924 1.0429 0.5999 0.078 Uiso 1 1 calc R
C36 C -0.4561(15) 1.0765(11) 0.6284(11) 0.056(5) Uani 1 1 d .
H36 H -0.4720 1.0645 0.5772 0.067 Uiso 1 1 calc R
C37 C 0.9938(18) 0.7860(18) -0.0923(14) 0.094(8) Uani 1 1 d .
H37 H 0.9974 0.8236 -0.1512 0.113 Uiso 1 1 calc R
C38 C 1.269(3) 0.511(3) 0.015(2) 0.178(14) Uani 1 1 d .
H38 H 1.3153 0.4500 0.0071 0.213 Uiso 1 1 calc R
C39 C 0.696(3) -0.193(3) 0.515(3) 0.186(16) Uani 1 1 d .
H39 H 0.7113 -0.2444 0.5664 0.224 Uiso 1 1 calc R

loop_
_atom_site_aniso_label
_atom_site_aniso_U_11
_atom_site_aniso_U_22
_atom_site_aniso_U_33
_atom_site_aniso_U_23
_atom_site_aniso_U_13
_atom_site_aniso_U_12
Zn1 0.0811(18) 0.0608(15) 0.0744(16) -0.0241(11) 0.0004(13) -0.0268(12)
Zn2 0.0594(16) 0.0271(13) 0.239(3) -0.0425(16) -0.0446(19) 0.0054(11)
N1 0.058(11) 0.041(10) 0.095(11) -0.017(8) 0.003(10) -0.008(8)
N2 0.061(12) 0.047(9) 0.089(11) -0.026(8) -0.015(10) -0.001(8)
N3 0.059(12) 0.060(11) 0.089(12) -0.023(9) 0.015(11) -0.006(9)
N4 0.056(12) 0.052(11) 0.102(13) -0.031(9) -0.007(10) 0.005(8)
N5 0.059(10) 0.052(10) 0.084(12) -0.010(9) -0.015(9) -0.014(8)
N6 0.050(11) 0.043(9) 0.092(13) -0.018(8) 0.014(11) -0.002(7)
O1 0.159(16) 0.127(14) 0.104(13) -0.038(10) -0.009(11) -0.038(11)
O2 0.146(17) 0.097(13) 0.124(15) 0.023(10) -0.031(12) 0.004(11)
O3 0.131(17) 0.119(13) 0.184(19) -0.044(12) 0.038(13) -0.034(12)
O4 0.33(3) 0.23(3) 0.23(2) -0.02(2) 0.00(2) -0.06(2)
O5 0.131(19) 0.116(14) 0.28(3) 0.016(17) -0.067(17) 0.006(12)
O6 0.125(16) 0.107(15) 0.207(17) -0.046(13) -0.049(14) 0.013(10)
O7 0.089(10) 0.188(15) 0.232(16) -0.147(12) 0.044(11) -0.053(9)
C1 0.055(15) 0.045(12) 0.095(16) -0.009(10) 0.000(13) -0.004(10)
C2 0.049(15) 0.049(13) 0.090(16) -0.004(10) -0.009(13) 0.006(9)
C3 0.050(14) 0.043(12) 0.092(16) -0.018(10) -0.001(12) 0.009(9)
C4 0.052(14) 0.063(14) 0.091(16) -0.014(11) -0.013(13) 0.000(10)
C5 0.055(14) 0.042(12) 0.081(14) -0.002(9) 0.001(12) 0.002(10)
C6 0.063(14) 0.035(11) 0.091(14) -0.006(9) 0.001(13) -0.008(10)
C7 0.049(13) 0.046(12) 0.092(14) -0.011(10) 0.001(11) -0.009(9)
C8 0.051(14) 0.030(10) 0.092(14) -0.017(9) 0.006(12) -0.005(9)
C9 0.062(14) 0.042(11) 0.097(15) -0.019(9) 0.007(13) -0.003(10)
C10 0.052(13) 0.049(12) 0.099(15) -0.014(10) -0.001(11) -0.013(9)
C11 0.044(14) 0.050(13) 0.079(14) -0.016(10) -0.009(11) 0.006(10)
C12 0.050(13) 0.051(13) 0.088(14) -0.011(10) -0.003(11) -0.008(10)
C13 0.055(14) 0.046(12) 0.094(15) -0.018(10) -0.015(12) -0.004(10)
C14 0.054(14) 0.044(12) 0.083(14) -0.019(10) -0.007(12) 0.010(10)
C15 0.052(12) 0.051(12) 0.093(14) -0.023(10) -0.009(11) -0.002(9)
C16 0.060(14) 0.047(12) 0.095(15) -0.025(10) -0.013(12) 0.005(10)
C17 0.077(17) 0.052(13) 0.094(17) -0.014(11) -0.002(16) -0.010(12)
C18 0.047(14) 0.047(13) 0.099(15) -0.005(10) 0.011(12) 0.005(9)
C19 0.053(15) 0.045(13) 0.093(15) -0.021(11) 0.006(13) 0.001(10)
C20 0.057(14) 0.053(12) 0.094(15) -0.009(10) -0.004(13) -0.013(11)
C21 0.056(14) 0.057(14) 0.112(16) -0.017(12) 0.011(13) -0.005(11)
C22 0.077(15) 0.056(14) 0.107(17) -0.038(12) -0.003(13) -0.010(11)
C23 0.062(14) 0.045(12) 0.086(14) -0.020(10) 0.002(11) -0.012(9)
C24 0.053(14) 0.042(12) 0.093(16) -0.021(11) -0.001(12) -0.002(10)
C25 0.065(13) 0.043(12) 0.094(15) -0.026(10) -0.004(12) -0.004(10)
C26 0.060(13) 0.040(12) 0.106(16) -0.021(11) 0.001(12) -0.007(9)
C27 0.094(16) 0.055(13) 0.108(17) -0.027(12) -0.031(13) -0.004(11)
C28 0.078(14) 0.049(13) 0.093(15) -0.017(11) -0.029(11) -0.003(10)
C29 0.070(14) 0.044(12) 0.085(14) -0.033(11) -0.020(11) -0.001(10)
C30 0.081(15) 0.048(12) 0.096(16) -0.026(11) -0.025(12) 0.004(10)
C31 0.083(15) 0.067(15) 0.092(15) -0.034(12) -0.040(12) 0.000(11)
C32 0.048(15) 0.074(13) 0.096(18) -0.030(12) -0.001(14) 0.006(10)
C33 0.062(15) 0.065(12) 0.080(14) -0.024(10) -0.006(14) -0.001(11)
C34 0.052(15) 0.045(11) 0.086(16) -0.026(10) -0.015(14) 0.000(9)
C35 0.061(15) 0.049(11) 0.084(15) -0.030(10) 0.003(12) 0.004(9)
C36 0.039(12) 0.050(11) 0.082(14) -0.028(9) 0.001(12) -0.003(9)
C37 0.10(2) 0.078(17) 0.072(18) -0.008(13) 0.026(15) 0.039(14)
C38 0.21(4) 0.14(3) 0.17(4) -0.03(2) 0.03(3) -0.04(3)
C39 0.15(4) 0.12(3) 0.25(4) -0.01(3) -0.02(3) 0.04(2)

loop_
_atom_type_symbol
_atom_type_description
_atom_type_scat_dispersion_real
_atom_type_scat_dispersion_imag
_atom_type_scat_source
C C 0.0033 0.0016 'International Tables Vol C Tables 4.2.6.8 and 6.1.1.4'
H H 0.0000 0.0000 'International Tables Vol C Tables 4.2.6.8 and 6.1.1.4'
N N 0.0061 0.0033 'International Tables Vol C Tables 4.2.6.8 and 6.1.1.4'
O O 0.0106 0.0060 'International Tables Vol C Tables 4.2.6.8 and 6.1.1.4'
Zn Zn 0.2839 1.4301 'International Tables Vol C Tables 4.2.6.8 and 6.1.1.4'

loop_
_geom_angle_atom_site_label_1
_geom_angle_atom_site_label_2
_geom_angle_atom_site_label_3
_geom_angle
_geom_angle_site_symmetry_1
_geom_angle_site_symmetry_3
O1 Zn1 N5 121.3(6) . 2_676
O1 Zn1 N3 114.2(6) . .
N5 Zn1 N3 103.9(5) 2_676 .
O1 Zn1 O3 112.3(7) . .
N5 Zn1 O3 102.6(7) 2_676 .
N3 Zn1 O3 99.8(6) . .
O5 Zn2 N4 115.5(7) . .
O5 Zn2 N6 123.8(7) . 2_566
N4 Zn2 N6 101.4(5) . 2_566
O5 Zn2 O7 104.3(7) . .
N4 Zn2 O7 104.9(6) . .
N6 Zn2 O7 105.2(6) 2_566 .
C19 N1 C8 119.3(15) . .
C19 N1 C24 119.7(14) . .
C8 N1 C24 121.0(14) . .
C29 N2 C34 121.1(14) . .
C29 N2 C14 116.0(14) . .
C34 N2 C14 122.6(14) . .
C17 N3 C21 114.6(16) . .
C17 N3 Zn1 127.6(15) . .
C21 N3 Zn1 117.3(12) . .
C26 N4 C22 115.5(16) . .
C26 N4 Zn2 121.9(14) . .
C22 N4 Zn2 122.6(13) . .
C27 N5 C31 113.7(14) . .
C27 N5 Zn1 120.9(12) . 2_676
C31 N5 Zn1 125.3(12) . 2_676
C36 N6 C32 119.3(16) . .
C36 N6 Zn2 118.2(14) . 2_566
C32 N6 Zn2 122.1(14) . 2_566
C37 O1 Zn1 119.7(15) . .
C38 O3 Zn1 115(2) . .
C39 O5 Zn2 117(2) . .
Zn2 O7 H7 93.2 . .
C2 C1 C5 176.2(19) . .
C1 C2 C3 173(2) . .
C4 C3 C2 175(2) . .
C3 C4 C11 175(2) . .
C6 C5 C10 118.8(15) . .
C6 C5 C1 121.1(17) . .
C10 C5 C1 120.1(17) . .
C5 C6 C7 120.1(15) . .
C5 C6 H6 120.0 . .
C7 C6 H6 120.0 . .
C8 C7 C6 119.8(15) . .
C8 C7 H7A 120.1 . .
C6 C7 H7A 120.1 . .
C9 C8 C7 120.4(16) . .
C9 C8 N1 121.5(16) . .
C7 C8 N1 118.1(16) . .
C8 C9 C10 121.6(16) . .
C8 C9 H9 119.2 . .
C10 C9 H9 119.2 . .
C9 C10 C5 119.3(15) . .
C9 C10 H10 120.4 . .
C5 C10 H10 120.4 . .
C16 C11 C12 117.1(16) . .
C16 C11 C4 120.9(17) . .
C12 C11 C4 122.0(17) . .
C11 C12 C13 121.8(16) . .
C11 C12 H12 119.1 . .
C13 C12 H12 119.1 . .
C14 C13 C12 121.6(16) . .
C14 C13 H13 119.2 . .
C12 C13 H13 119.2 . .
C13 C14 N2 125.1(16) . .
C13 C14 C15 119.6(15) . .
N2 C14 C15 115.3(16) . .
C16 C15 C14 113.2(15) . .
C16 C15 H15 123.4 . .
C14 C15 H15 123.4 . .
C11 C16 C15 126.6(17) . .
C11 C16 H16 116.7 . .
C15 C16 H16 116.7 . .
N3 C17 C18 130.2(18) . .
N3 C17 H17 114.9 . .
C18 C17 H17 114.9 . .
C17 C18 C19 116.9(15) . .
C17 C18 H18 121.6 . .
C19 C18 H18 121.6 . .
N1 C19 C20 123.3(17) . .
N1 C19 C18 121.9(17) . .
C20 C19 C18 114.7(17) . .
C19 C20 C21 122.6(16) . .
C19 C20 H20 118.7 . .
C21 C20 H20 118.7 . .
N3 C21 C20 120.4(15) . .
N3 C21 H21 119.8 . .
C20 C21 H21 119.8 . .
N4 C22 C23 122.2(16) . .
N4 C22 H22 118.9 . .
C23 C22 H22 118.9 . .
C24 C23 C22 120.6(17) . .
C24 C23 H23 119.7 . .
C22 C23 H23 119.7 . .
C23 C24 C25 120.4(17) . .
C23 C24 N1 122.9(18) . .
C25 C24 N1 116.5(15) . .
C26 C25 C24 113.8(15) . .
C26 C25 H25 123.1 . .
C24 C25 H25 123.1 . .
N4 C26 C25 127.4(17) . .
N4 C26 H26 116.3 . .
C25 C26 H26 116.3 . .
N5 C27 C28 125.1(16) . .
N5 C27 H27 117.5 . .
C28 C27 H27 117.5 . .
C27 C28 C29 118.1(16) . .
C27 C28 H28 120.9 . .
C29 C28 H28 120.9 . .
C28 C29 N2 121.3(17) . .
C28 C29 C30 116.8(15) . .
N2 C29 C30 121.8(16) . .
C31 C30 C29 120.7(16) . .
C31 C30 H30 119.7 . .
C29 C30 H30 119.7 . .
C30 C31 N5 125.1(16) . .
C30 C31 H31 117.4 . .
N5 C31 H31 117.4 . .
N6 C32 C33 120.8(17) . .
N6 C32 H32 119.6 . .
C33 C32 H32 119.6 . .
C34 C33 C32 120.9(17) . .
C34 C33 H33 119.5 . .
C32 C33 H33 119.5 . .
C33 C34 N2 123.3(18) . .
C33 C34 C35 118.0(17) . .
N2 C34 C35 118.6(18) . .
C36 C35 C34 116.8(16) . .
C36 C35 H35 121.6 . .
C34 C35 H35 121.6 . .
N6 C36 C35 123.8(16) . .
N6 C36 H36 118.1 . .
C35 C36 H36 118.1 . .
O2 C37 O1 120(2) . .
O2 C37 H37 119.9 . .
O1 C37 H37 119.9 . .
O3 C38 O4 117(4) . .
O3 C38 H38 121.7 . .
O4 C38 H38 121.7 . .
O6 C39 O5 109(4) . .
O6 C39 H39 125.6 . .
O5 C39 H39 125.6 . .

loop_
_geom_bond_atom_site_label_1
_geom_bond_atom_site_label_2
_geom_bond_distance
_geom_bond_site_symmetry_2
Zn1 O1 1.848(14) .
Zn1 N5 2.009(13) 2_676
Zn1 N3 2.015(14) .
Zn1 O3 2.117(17) .
Zn2 O5 1.867(19) .
Zn2 N4 2.031(13) .
Zn2 N6 2.063(14) 2_566
Zn2 O7 2.204(11) .
N1 C19 1.359(17) .
N1 C8 1.416(17) .
N1 C24 1.465(18) .
N2 C29 1.408(16) .
N2 C34 1.413(17) .
N2 C14 1.455(17) .
N3 C17 1.302(17) .
N3 C21 1.378(17) .
N4 C26 1.299(16) .
N4 C22 1.352(17) .
N5 C27 1.355(16) .
N5 C31 1.391(17) .
N5 Zn1 2.009(13) 2_676
N6 C36 1.310(16) .
N6 C32 1.331(16) .
N6 Zn2 2.063(14) 2_566
O1 C37 1.254(19) .
O2 C37 1.129(18) .
O3 C38 1.19(3) .
O4 C38 1.29(3) .
O5 C39 1.40(3) .
O6 C39 1.12(3) .
O7 H7 0.8500 .
C1 C2 1.184(19) .
C1 C5 1.454(19) .
C2 C3 1.380(19) .
C3 C4 1.172(18) .
C4 C11 1.47(2) .
C5 C6 1.413(18) .
C5 C10 1.434(18) .
C6 C7 1.431(17) .
C6 H6 0.9300 .
C7 C8 1.411(17) .
C7 H7A 0.9300 .
C8 C9 1.363(18) .
C9 C10 1.424(17) .
C9 H9 0.9300 .
C10 H10 0.9300 .
C11 C16 1.348(18) .
C11 C12 1.349(18) .
C12 C13 1.379(17) .
C12 H12 0.9300 .
C13 C14 1.364(18) .
C13 H13 0.9300 .
C14 C15 1.456(17) .
C15 C16 1.415(17) .
C15 H15 0.9300 .
C16 H16 0.9300 .
C17 C18 1.383(19) .
C17 H17 0.9300 .
C18 C19 1.448(19) .
C18 H18 0.9300 .
C19 C20 1.388(18) .
C20 C21 1.444(19) .
C20 H20 0.9300 .
C21 H21 0.9300 .
C22 C23 1.412(18) .
C22 H22 0.9300 .
C23 C24 1.293(17) .
C23 H23 0.9300 .
C24 C25 1.437(19) .
C25 C26 1.408(17) .
C25 H25 0.9300 .
C26 H26 0.9300 .
C27 C28 1.394(18) .
C27 H27 0.9300 .
C28 C29 1.406(18) .
C28 H28 0.9300 .
C29 C30 1.410(18) .
C30 C31 1.322(17) .
C30 H30 0.9300 .
C31 H31 0.9300 .
C32 C33 1.415(18) .
C32 H32 0.9300 .
C33 C34 1.339(18) .
C33 H33 0.9300 .
C34 C35 1.433(18) .
C35 C36 1.407(17) .
C35 H35 0.9300 .
C36 H36 0.9300 .
C37 H37 0.9300 .
C38 H38 0.9300 .
C39 H39 0.9300 .

loop_
_geom_torsion_atom_site_label_1
_geom_torsion_atom_site_label_2
_geom_torsion_atom_site_label_3
_geom_torsion_atom_site_label_4
_geom_torsion
_geom_torsion_site_symmetry_1
O1 Zn1 N3 C17 -36.7(16) .
N5 Zn1 N3 C17 97.6(15) 2_676
O3 Zn1 N3 C17 -156.7(15) .
O1 Zn1 N3 C21 135.3(12) .
N5 Zn1 N3 C21 -90.4(13) 2_676
O3 Zn1 N3 C21 15.3(14) .
O5 Zn2 N4 C26 -66.8(15) .
N6 Zn2 N4 C26 69.7(14) 2_566
O7 Zn2 N4 C26 179.0(12) .
O5 Zn2 N4 C22 114.4(14) .
N6 Zn2 N4 C22 -109.1(14) 2_566
O7 Zn2 N4 C22 0.2(14) .
N5 Zn1 O1 C37 -53(2) 2_676
N3 Zn1 O1 C37 72.3(19) .
O3 Zn1 O1 C37 -175.0(18) .
O1 Zn1 O3 C38 46(3) .
N5 Zn1 O3 C38 -86(3) 2_676
N3 Zn1 O3 C38 168(3) .
N4 Zn2 O5 C39 75(3) .
N6 Zn2 O5 C39 -51(3) 2_566
O7 Zn2 O5 C39 -171(2) .
C5 C1 C2 C3 105(30) .
C1 C2 C3 C4 -130(24) .
C2 C3 C4 C11 140(21) .
C2 C1 C5 C6 -58(29) .
C2 C1 C5 C10 121(29) .
C10 C5 C6 C7 2(2) .
C1 C5 C6 C7 -179.4(14) .
C5 C6 C7 C8 -2(2) .
C6 C7 C8 C9 2(2) .
C6 C7 C8 N1 -177.5(13) .
C19 N1 C8 C9 138.7(17) .
C24 N1 C8 C9 -41(2) .
C19 N1 C8 C7 -42(2) .
C24 N1 C8 C7 138.4(15) .
C7 C8 C9 C10 -3(2) .
N1 C8 C9 C10 177.0(14) .
C8 C9 C10 C5 3(2) .
C6 C5 C10 C9 -2(2) .
C1 C5 C10 C9 179.0(14) .
C3 C4 C11 C16 157(21) .
C3 C4 C11 C12 -25(23) .
C16 C11 C12 C13 -3(2) .
C4 C11 C12 C13 178.9(14) .
C11 C12 C13 C14 1(2) .
C12 C13 C14 N2 -177.4(14) .
C12 C13 C14 C15 1(2) .
C29 N2 C14 C13 -44(2) .
C34 N2 C14 C13 130.7(17) .
C29 N2 C14 C15 137.2(14) .
C34 N2 C14 C15 -48(2) .
C13 C14 C15 C16 -2(2) .
N2 C14 C15 C16 176.9(13) .
C12 C11 C16 C15 2(2) .
C4 C11 C16 C15 -179.5(14) .
C14 C15 C16 C11 0(2) .
C21 N3 C17 C18 7(3) .
Zn1 N3 C17 C18 179.0(14) .
N3 C17 C18 C19 -6(3) .
C8 N1 C19 C20 137.3(16) .
C24 N1 C19 C20 -43(2) .
C8 N1 C19 C18 -47(2) .
C24 N1 C19 C18 133.3(16) .
C17 C18 C19 N1 -172.1(15) .
C17 C18 C19 C20 4(2) .
N1 C19 C20 C21 170.6(16) .
C18 C19 C20 C21 -6(2) .
C17 N3 C21 C20 -7(2) .
Zn1 N3 C21 C20 179.7(11) .
C19 C20 C21 N3 8(3) .
C26 N4 C22 C23 -5(2) .
Zn2 N4 C22 C23 173.9(10) .
N4 C22 C23 C24 3(2) .
C22 C23 C24 C25 0(3) .
C22 C23 C24 N1 175.6(14) .
C19 N1 C24 C23 -26(2) .
C8 N1 C24 C23 154.1(16) .
C19 N1 C24 C25 149.8(15) .
C8 N1 C24 C25 -30(2) .
C23 C24 C25 C26 -2(2) .
N1 C24 C25 C26 -177.6(12) .
C22 N4 C26 C25 3(2) .
Zn2 N4 C26 C25 -175.8(11) .
C24 C25 C26 N4 0(2) .
C31 N5 C27 C28 6(2) .
Zn1 N5 C27 C28 -177.4(13) 2_676
N5 C27 C28 C29 -8(3) .
C27 C28 C29 N2 -176.8(15) .
C27 C28 C29 C30 6(2) .
C34 N2 C29 C28 -42(2) .
C14 N2 C29 C28 133.1(16) .
C34 N2 C29 C30 135.2(16) .
C14 N2 C29 C30 -50(2) .
C28 C29 C30 C31 -2(2) .
N2 C29 C30 C31 -179.1(16) .
C29 C30 C31 N5 -1(3) .
C27 N5 C31 C30 -1(2) .
Zn1 N5 C31 C30 -177.8(13) 2_676
C36 N6 C32 C33 4(2) .
Zn2 N6 C32 C33 176.6(11) 2_566
N6 C32 C33 C34 -7(2) .
C32 C33 C34 N2 -176.0(14) .
C32 C33 C34 C35 6(2) .
C29 N2 C34 C33 -25(2) .
C14 N2 C34 C33 159.8(15) .
C29 N2 C34 C35 152.6(15) .
C14 N2 C34 C35 -22(2) .
C33 C34 C35 C36 -1(2) .
N2 C34 C35 C36 -179.4(13) .
C32 N6 C36 C35 1(2) .
Zn2 N6 C36 C35 -172.1(11) 2_566
C34 C35 C36 N6 -2(2) .
Zn1 O1 C37 O2 -15(4) .
Zn1 O3 C38 O4 18(5) .
Zn2 O5 C39 O6 -12(4) .

loop_
_platon_squeeze_void_nr
_platon_squeeze_void_average_x
_platon_squeeze_void_average_y
_platon_squeeze_void_average_z
_platon_squeeze_void_volume
_platon_squeeze_void_count_electrons
1 0.169 -0.064 0.331 816.2 -4.5
